data_4120844
loop_
_publ_author_name
'Yuan Shi'
'Jeremy T. Wilmot'
'Lars Ulrik Nordstr\/om'
'Derek S. Tan'
'David Y. Gin'

_publ_section_title
;
 Total Synthesis, Relay Synthesis, and Structural Confirmation of the
 C18-Norditerpenoid Alkaloid Neofinaconitine
;
_journal_name_full 'Journal of the American Chemical Society'
_journal_page_first 14313
_journal_page_last 14320
_journal_paper_doi 10.1021/ja4064958
_journal_volume 135
_journal_year 2013
_chemical_formula_sum 'C24 H31 Br2 N O5'
_chemical_formula_weight 573.32
_chemical_name_systematic
;
 ?
;
_space_group_IT_number 14
_symmetry_cell_setting monoclinic
_symmetry_space_group_name_Hall '-P 2ybc'
_symmetry_space_group_name_H-M 'P 1 21/c 1'
_atom_sites_solution_hydrogens geom
_atom_sites_solution_primary direct
_atom_sites_solution_secondary difmap
_audit_creation_method SHELXL-97
_cell_angle_alpha 90.00
_cell_angle_beta 108.73(3)
_cell_angle_gamma 90.00
_cell_formula_units_Z 4
_cell_length_a 12.855(3)
_cell_length_b 11.319(2)
_cell_length_c 17.342(4)
_cell_measurement_reflns_used 5479
_cell_measurement_temperature 100(2)
_cell_measurement_theta_max 27.53
_cell_measurement_theta_min 2.98
_cell_volume 2389.7(10)
_computing_cell_refinement 'Bruker XSCANS'
_computing_data_collection 'Bruker XSCANS'
_computing_data_reduction 'Bruker SHELXTL'
_computing_molecular_graphics 'Bruker SHELXTL'
_computing_publication_material 'Bruker SHELXTL'
_computing_structure_refinement 'SHELXL-97 (Sheldrick, 1997)'
_computing_structure_solution 'SHELXS-97 (Sheldrick, 1990)'
_diffrn_ambient_temperature 100(2)
_diffrn_measured_fraction_theta_full 0.995
_diffrn_measured_fraction_theta_max 0.995
_diffrn_measurement_device_type 'Bruker-Nonius KappaCCD'
_diffrn_measurement_method '\w scans'
_diffrn_radiation_monochromator graphite
_diffrn_radiation_source 'fine-focus sealed tube'
_diffrn_radiation_type MoK\a
_diffrn_radiation_wavelength 0.71073
_diffrn_reflns_av_R_equivalents 0.0627
_diffrn_reflns_av_sigmaI/netI 0.0616
_diffrn_reflns_limit_h_max 16
_diffrn_reflns_limit_h_min -16
_diffrn_reflns_limit_k_max 14
_diffrn_reflns_limit_k_min -14
_diffrn_reflns_limit_l_max 22
_diffrn_reflns_limit_l_min -22
_diffrn_reflns_number 16723
_diffrn_reflns_theta_full 27.53
_diffrn_reflns_theta_max 27.53
_diffrn_reflns_theta_min 2.98
_exptl_absorpt_coefficient_mu 3.428
_exptl_absorpt_correction_T_max 0.7256
_exptl_absorpt_correction_T_min 0.2791
_exptl_absorpt_correction_type integration
_exptl_absorpt_process_details numerical
_exptl_crystal_density_diffrn 1.594
_exptl_crystal_F_000 1168
_exptl_crystal_size_max 0.50
_exptl_crystal_size_mid 0.24
_exptl_crystal_size_min 0.10
_refine_diff_density_max 0.597
_refine_diff_density_min -0.572
_refine_diff_density_rms 0.103
_refine_ls_extinction_method none
_refine_ls_goodness_of_fit_ref 1.040
_refine_ls_hydrogen_treatment constr
_refine_ls_matrix_type full
_refine_ls_number_parameters 292
_refine_ls_number_reflns 5479
_refine_ls_number_restraints 0
_refine_ls_restrained_S_all 1.040
_refine_ls_R_factor_all 0.0678
_refine_ls_R_factor_gt 0.0442
_refine_ls_shift/su_max 0.000
_refine_ls_shift/su_mean 0.000
_refine_ls_structure_factor_coef Fsqd
_refine_ls_weighting_details 'calc w=1/[\s^2^(Fo^2^)+(0.0278P)^2^+3.6133P] where P=(Fo^2^+2Fc^2^)/3'
_refine_ls_weighting_scheme calc
_refine_ls_wR_factor_gt 0.0837
_refine_ls_wR_factor_ref 0.0911
_reflns_number_gt 4217
_reflns_number_total 5479
_reflns_threshold_expression >2sigma(I)
_cod_data_source_file ja4064958_si_004.cif
_cod_data_source_block x1722l
_cod_database_code 4120844

loop_
_symmetry_equiv_pos_as_xyz
'x, y, z'
'-x, y+1/2, -z+1/2'
'-x, -y, -z'
'x, -y-1/2, z-1/2'

loop_
_atom_site_label
_atom_site_type_symbol
_atom_site_fract_x
_atom_site_fract_y
_atom_site_fract_z
_atom_site_U_iso_or_equiv
_atom_site_adp_type
_atom_site_occupancy
_atom_site_symmetry_multiplicity
_atom_site_calc_flag
_atom_site_refinement_flags
Br1 Br 0.83064(3) 0.21255(3) 0.08711(2) 0.02037(10) Uani 1 1 d .
Br2 Br 0.29730(3) 0.31586(3) 0.23192(2) 0.02223(10) Uani 1 1 d .
O1 O 0.49063(19) 0.0628(2) 0.27453(15) 0.0235(6) Uani 1 1 d .
O14 O 0.19869(18) 0.1597(2) -0.02239(14) 0.0204(5) Uani 1 1 d .
O18 O 0.7975(2) 0.4546(2) 0.24237(16) 0.0328(7) Uani 1 1 d .
O19 O 0.8553(2) 0.4440(2) 0.37798(15) 0.0262(6) Uani 1 1 d .
O20 O 0.81936(19) 0.1699(2) 0.42728(14) 0.0204(5) Uani 1 1 d .
N18 N 0.9109(2) 0.1759(2) 0.33640(17) 0.0170(6) Uani 1 1 d .
C1 C 0.5310(3) 0.1607(3) 0.2811(2) 0.0175(7) Uani 1 1 d .
C2 C 0.5816(3) 0.2205(3) 0.3625(2) 0.0202(7) Uani 1 1 d .
H2A H 0.6250 0.1618 0.4022 0.024 Uiso 1 1 calc R
H2B H 0.5222 0.2495 0.3824 0.024 Uiso 1 1 calc R
C3 C 0.6560(3) 0.3241(3) 0.3584(2) 0.0193(7) Uani 1 1 d .
H3A H 0.7003 0.3473 0.4144 0.023 Uiso 1 1 calc R
H3B H 0.6100 0.3926 0.3326 0.023 Uiso 1 1 calc R
C4 C 0.7343(3) 0.2925(3) 0.3091(2) 0.0170(7) Uani 1 1 d .
C5 C 0.6652(3) 0.2487(3) 0.2213(2) 0.0162(7) Uani 1 1 d .
H5A H 0.6700 0.3124 0.1826 0.019 Uiso 1 1 calc R
C6 C 0.7174(3) 0.1383(3) 0.1979(2) 0.0179(7) Uani 1 1 d .
H6A H 0.7261 0.0761 0.2397 0.021 Uiso 1 1 calc R
H6B H 0.6699 0.1072 0.1450 0.021 Uiso 1 1 calc R
C7 C 0.8270(3) 0.1723(3) 0.1922(2) 0.0168(7) Uani 1 1 d .
C8 C 0.2883(3) 0.2891(3) 0.1168(2) 0.0180(7) Uani 1 1 d .
H8A H 0.2088 0.2769 0.0857 0.022 Uiso 1 1 calc R
C9 C 0.3477(3) 0.1764(3) 0.1066(2) 0.0171(7) Uani 1 1 d .
H9A H 0.3248 0.1081 0.1340 0.021 Uiso 1 1 calc R
C10 C 0.4745(3) 0.1802(3) 0.1277(2) 0.0175(7) Uani 1 1 d .
H10A H 0.4993 0.0964 0.1278 0.021 Uiso 1 1 calc R
C11 C 0.5407(3) 0.2325(3) 0.2103(2) 0.0181(7) Uani 1 1 d .
H11A H 0.5098 0.3126 0.2139 0.022 Uiso 1 1 calc R
C12 C 0.4940(3) 0.2415(3) 0.0528(2) 0.0208(7) Uani 1 1 d .
H12A H 0.5291 0.3196 0.0683 0.025 Uiso 1 1 calc R
H12B H 0.5419 0.1923 0.0311 0.025 Uiso 1 1 calc R
C13 C 0.3787(3) 0.2556(3) -0.0116(2) 0.0210(8) Uani 1 1 d .
H13A H 0.3811 0.2436 -0.0681 0.025 Uiso 1 1 calc R
C14 C 0.3145(3) 0.1561(3) 0.0139(2) 0.0189(7) Uani 1 1 d .
H14A H 0.3427 0.0776 0.0029 0.023 Uiso 1 1 calc R
C15 C 0.3240(3) 0.3992(3) 0.0815(2) 0.0211(7) Uani 1 1 d .
H15A H 0.2710 0.4639 0.0786 0.025 Uiso 1 1 calc R
H15B H 0.3970 0.4250 0.1175 0.025 Uiso 1 1 calc R
C16 C 0.3294(3) 0.3737(3) -0.0025(2) 0.0216(8) Uani 1 1 d .
C17 C 0.9145(3) 0.1915(3) 0.2571(2) 0.0179(7) Uani 1 1 d .
H17A H 0.9812 0.2164 0.2495 0.021 Uiso 1 1 calc R
C18 C 0.7979(3) 0.4055(3) 0.3033(2) 0.0184(7) Uani 1 1 d .
C19 C 0.8229(3) 0.2049(3) 0.3618(2) 0.0180(7) Uani 1 1 d .
C20 C 1.0026(3) 0.1091(3) 0.3935(2) 0.0217(8) Uani 1 1 d .
H20A H 1.0132 0.1361 0.4498 0.026 Uiso 1 1 calc R
H20B H 1.0711 0.1258 0.3809 0.026 Uiso 1 1 calc R
C21 C 0.9814(3) -0.0227(3) 0.3881(2) 0.0289(9) Uani 1 1 d .
H21A H 0.9149 -0.0398 0.4021 0.043 Uiso 1 1 calc R
H21B H 1.0441 -0.0637 0.4262 0.043 Uiso 1 1 calc R
H21C H 0.9716 -0.0498 0.3325 0.043 Uiso 1 1 calc R
C22 C 0.1648(3) 0.1396(3) -0.1078(2) 0.0246(8) Uani 1 1 d .
H22A H 0.1911 0.2041 -0.1343 0.037 Uiso 1 1 calc R
H22B H 0.0844 0.1362 -0.1292 0.037 Uiso 1 1 calc R
H22C H 0.1954 0.0646 -0.1188 0.037 Uiso 1 1 calc R
C23 C 0.2960(3) 0.4501(3) -0.0632(2) 0.0312(9) Uani 1 1 d .
H23A H 0.3027 0.4316 -0.1148 0.037 Uiso 1 1 calc R
H23B H 0.2654 0.5236 -0.0551 0.037 Uiso 1 1 calc R
C24 C 0.9176(3) 0.5513(3) 0.3809(2) 0.0284(9) Uani 1 1 d .
H24A H 0.9784 0.5356 0.3599 0.043 Uiso 1 1 calc R
H24B H 0.9468 0.5789 0.4374 0.043 Uiso 1 1 calc R
H24C H 0.8696 0.6121 0.3475 0.043 Uiso 1 1 calc R

loop_
_atom_site_aniso_label
_atom_site_aniso_U_11
_atom_site_aniso_U_22
_atom_site_aniso_U_33
_atom_site_aniso_U_23
_atom_site_aniso_U_13
_atom_site_aniso_U_12
Br1 0.02076(18) 0.02559(18) 0.01549(18) 0.00297(14) 0.00683(14) 0.00221(14)
Br2 0.02167(19) 0.02710(19) 0.01868(19) -0.00273(14) 0.00752(15) 0.00299(15)
O1 0.0233(13) 0.0243(13) 0.0224(14) 0.0048(10) 0.0066(11) -0.0005(11)
O14 0.0151(12) 0.0247(12) 0.0188(13) -0.0014(10) 0.0019(10) -0.0006(10)
O18 0.0447(17) 0.0273(14) 0.0205(15) 0.0064(11) 0.0024(13) -0.0116(12)
O19 0.0308(14) 0.0268(13) 0.0182(14) -0.0027(11) 0.0041(11) -0.0103(11)
O20 0.0236(13) 0.0223(12) 0.0148(13) 0.0044(10) 0.0057(11) 0.0022(10)
N18 0.0133(14) 0.0207(14) 0.0150(15) 0.0025(12) 0.0016(12) 0.0026(11)
C1 0.0110(16) 0.0244(18) 0.0170(18) 0.0031(14) 0.0043(14) 0.0045(14)
C2 0.0182(17) 0.0275(18) 0.0157(18) 0.0007(14) 0.0068(14) 0.0009(15)
C3 0.0181(17) 0.0214(17) 0.0184(18) 0.0002(14) 0.0059(15) 0.0057(14)
C4 0.0168(17) 0.0206(17) 0.0122(17) 0.0023(13) 0.0026(14) 0.0006(14)
C5 0.0150(16) 0.0219(16) 0.0110(17) 0.0017(13) 0.0032(14) -0.0010(14)
C6 0.0165(17) 0.0183(16) 0.0185(18) 0.0018(13) 0.0051(14) 0.0006(14)
C7 0.0178(17) 0.0170(16) 0.0166(17) 0.0017(13) 0.0071(14) 0.0048(14)
C8 0.0158(17) 0.0198(17) 0.0172(18) -0.0014(14) 0.0038(14) -0.0034(14)
C9 0.0174(17) 0.0178(16) 0.0163(18) 0.0029(13) 0.0057(14) 0.0022(14)
C10 0.0161(17) 0.0203(17) 0.0169(18) 0.0029(14) 0.0066(14) 0.0033(14)
C11 0.0174(17) 0.0195(17) 0.0173(18) 0.0041(13) 0.0055(14) 0.0010(14)
C12 0.0170(17) 0.0314(19) 0.0140(18) 0.0034(15) 0.0048(14) -0.0010(15)
C13 0.0191(18) 0.0293(19) 0.0141(18) 0.0025(15) 0.0045(15) -0.0028(15)
C14 0.0199(18) 0.0206(17) 0.0149(18) -0.0004(14) 0.0038(15) 0.0011(14)
C15 0.0175(17) 0.0212(17) 0.024(2) 0.0032(15) 0.0052(15) 0.0009(15)
C16 0.0112(17) 0.0287(19) 0.022(2) 0.0044(15) 0.0019(15) -0.0057(14)
C17 0.0171(17) 0.0198(17) 0.0187(18) 0.0042(14) 0.0086(14) 0.0029(14)
C18 0.0166(17) 0.0170(16) 0.0220(19) 0.0014(14) 0.0065(15) 0.0038(14)
C19 0.0191(17) 0.0174(16) 0.0151(17) 0.0025(13) 0.0019(14) -0.0002(14)
C20 0.0167(18) 0.0280(18) 0.0186(19) 0.0068(15) 0.0033(15) 0.0025(15)
C21 0.027(2) 0.0257(19) 0.029(2) 0.0068(16) 0.0020(17) 0.0048(16)
C22 0.0205(19) 0.0270(19) 0.022(2) -0.0045(15) 0.0006(16) 0.0003(15)
C23 0.028(2) 0.035(2) 0.027(2) 0.0093(17) 0.0035(18) -0.0006(18)
C24 0.027(2) 0.0251(19) 0.031(2) -0.0038(16) 0.0053(17) -0.0064(16)

loop_
_atom_type_symbol
_atom_type_description
_atom_type_scat_dispersion_real
_atom_type_scat_dispersion_imag
_atom_type_scat_source
C C 0.0033 0.0016 'International Tables Vol C Tables 4.2.6.8 and 6.1.1.4'
H H 0.0000 0.0000 'International Tables Vol C Tables 4.2.6.8 and 6.1.1.4'
N N 0.0061 0.0033 'International Tables Vol C Tables 4.2.6.8 and 6.1.1.4'
O O 0.0106 0.0060 'International Tables Vol C Tables 4.2.6.8 and 6.1.1.4'
Br Br -0.2901 2.4595 'International Tables Vol C Tables 4.2.6.8 and 6.1.1.4'

loop_
_geom_angle_atom_site_label_1
_geom_angle_atom_site_label_2
_geom_angle_atom_site_label_3
_geom_angle
C14 O14 C22 112.6(3)
C18 O19 C24 115.8(3)
C19 N18 C17 125.0(3)
C19 N18 C20 117.8(3)
C17 N18 C20 116.7(3)
O1 C1 C11 124.0(3)
O1 C1 C2 122.6(3)
C11 C1 C2 113.3(3)
C1 C2 C3 112.8(3)
C2 C3 C4 111.9(3)
C18 C4 C3 107.2(3)
C18 C4 C19 105.2(3)
C3 C4 C19 107.6(3)
C18 C4 C5 110.2(3)
C3 C4 C5 109.9(3)
C19 C4 C5 116.3(3)
C6 C5 C11 112.9(3)
C6 C5 C4 110.7(3)
C11 C5 C4 113.1(3)
C7 C6 C5 108.0(3)
C17 C7 C6 123.1(3)
C17 C7 Br1 120.0(3)
C6 C7 Br1 116.2(2)
C15 C8 C9 114.3(3)
C15 C8 Br2 110.6(2)
C9 C8 Br2 112.0(2)
C8 C9 C14 105.3(3)
C8 C9 C10 118.4(3)
C14 C9 C10 99.7(3)
C11 C10 C9 117.3(3)
C11 C10 C12 114.6(3)
C9 C10 C12 104.6(3)
C1 C11 C10 112.7(3)
C1 C11 C5 108.2(3)
C10 C11 C5 113.6(3)
C13 C12 C10 105.9(3)
C16 C13 C14 109.6(3)
C16 C13 C12 110.6(3)
C14 C13 C12 101.2(3)
O14 C14 C9 110.9(3)
O14 C14 C13 115.7(3)
C9 C14 C13 101.3(3)
C16 C15 C8 110.1(3)
C23 C16 C13 122.4(3)
C23 C16 C15 122.6(4)
C13 C16 C15 115.0(3)
C7 C17 N18 121.6(3)
O18 C18 O19 123.2(3)
O18 C18 C4 126.4(3)
O19 C18 C4 110.3(3)
O20 C19 N18 120.1(3)
O20 C19 C4 120.9(3)
N18 C19 C4 118.8(3)
N18 C20 C21 111.9(3)

loop_
_geom_bond_atom_site_label_1
_geom_bond_atom_site_label_2
_geom_bond_distance
Br1 C7 1.894(3)
Br2 C8 1.986(3)
O1 C1 1.214(4)
O14 C14 1.419(4)
O14 C22 1.422(4)
O18 C18 1.193(4)
O19 C18 1.341(4)
O19 C24 1.445(4)
O20 C19 1.217(4)
N18 C19 1.378(4)
N18 C17 1.403(4)
N18 C20 1.481(4)
C1 C11 1.511(4)
C1 C2 1.511(5)
C2 C3 1.529(5)
C3 C4 1.558(5)
C4 C18 1.538(5)
C4 C19 1.565(5)
C4 C5 1.576(5)
C5 C6 1.532(4)
C5 C11 1.561(4)
C6 C7 1.495(5)
C7 C17 1.328(5)
C8 C15 1.523(4)
C8 C9 1.526(4)
C9 C14 1.543(5)
C9 C10 1.553(4)
C10 C11 1.530(5)
C10 C12 1.563(4)
C12 C13 1.551(5)
C13 C16 1.509(5)
C13 C14 1.543(5)
C15 C16 1.509(5)
C16 C23 1.323(5)
C20 C21 1.514(5)
